data_1569466
loop_
_publ_author_name
'Jendrzejewska, Izabela'
'Gro\'n, Tadeusz'
'Kusz, Joachim'
'Stok\/losa, Zbigniew'
'Pietrasik, Ewa'
'Goryczka, Tomasz'
'Sawicki, Bogdan'
'Goraus, Jerzy'
'Jampilek, Josef'
'Witkowska-Kita, Beata'

_publ_section_title
;
 Synthesis, Structure, and Physicochemical Characteristics of
 Zn1&#x2212;xRexCr2Se4 Single Crystals
;
_journal_issue 13
_journal_name_full Materials
_journal_page_first 4565
_journal_paper_doi 10.3390/ma16134565
_journal_volume 16
_journal_year 2023
_chemical_formula_sum 'Cr2 Re0.08 Se4 Zn0.92'
_chemical_formula_weight 494.88
_space_group_crystal_system cubic
_space_group_IT_number 227
_space_group_name_Hall '-F 4vw 2vw 3'
_space_group_name_H-M_alt 'F d -3 m :2'
_audit_creation_method SHELXL-2019/2
_cell_angle_alpha 90
_cell_angle_beta 90
_cell_angle_gamma 90
_cell_formula_units_Z 8
_cell_length_a 10.49448(14)
_cell_length_b 10.49448(14)
_cell_length_c 10.49448(14)
_cell_measurement_reflns_used 2646
_cell_measurement_temperature 293(1)
_cell_measurement_theta_max 40.1230
_cell_measurement_theta_min 5.4670
_cell_volume 1155.80(3)
_computing_cell_refinement 'CrysAlisPro 1.171.38.41q (Rigaku OD, 2015)'
_computing_data_collection 'CrysAlisPro 1.171.38.41q (Rigaku OD, 2015)'
_computing_data_reduction 'CrysAlisPro 1.171.38.41q (Rigaku OD, 2015)'
_computing_structure_refinement 'SHELXL-2019/2 (Sheldrick, 2015)'
_computing_structure_solution 'SHELXS-2013 (Sheldrick, 2015)'
_diffrn_ambient_temperature 293(1)
_diffrn_detector_area_resol_mean 10.4498
_diffrn_measured_fraction_theta_full 1.000
_diffrn_measured_fraction_theta_max 1.000
_diffrn_measurement_device_type
;
SuperNova diffractometer (Agilent Technologies) with Atlas detector
;
_diffrn_measurement_method '\w scans'
_diffrn_radiation_type MoK\a
_diffrn_radiation_wavelength 0.71073
_diffrn_reflns_av_R_equivalents 0.0314
_diffrn_reflns_av_unetI/netI 0.0096
_diffrn_reflns_Laue_measured_fraction_full 1.000
_diffrn_reflns_Laue_measured_fraction_max 1.000
_diffrn_reflns_limit_h_max 19
_diffrn_reflns_limit_h_min -14
_diffrn_reflns_limit_k_max 19
_diffrn_reflns_limit_k_min -18
_diffrn_reflns_limit_l_max 18
_diffrn_reflns_limit_l_min -19
_diffrn_reflns_number 5190
_diffrn_reflns_point_group_measured_fraction_full 1.000
_diffrn_reflns_point_group_measured_fraction_max 1.000
_diffrn_reflns_theta_full 25.242
_diffrn_reflns_theta_max 40.244
_diffrn_reflns_theta_min 3.362
_diffrn_source 'micro-focus sealed X-ray tube'
_exptl_absorpt_coefficient_mu 34.192
_exptl_absorpt_correction_T_max 1.00000
_exptl_absorpt_correction_T_min 0.35739
_exptl_absorpt_correction_type multi-scan
_exptl_absorpt_process_details
;
CrysAlisPro 1.171.38.41q (Rigaku Oxford Diffraction, 2015)
Empirical absorption correction using spherical harmonics,
 implemented in SCALE3 ABSPACK scaling algorithm.
;
_exptl_crystal_density_diffrn 5.688
_exptl_crystal_description polyhedron
_exptl_crystal_F_000 1741
_exptl_crystal_size_max 0.100
_exptl_crystal_size_mid 0.080
_exptl_crystal_size_min 0.030
_refine_diff_density_max 2.652
_refine_diff_density_min -5.220
_refine_diff_density_rms 0.356
_refine_ls_extinction_coef 0.00032(11)
_refine_ls_extinction_expression Fc^*^=kFc[1+0.001xFc^2^\l^3^/sin(2\q)]^-1/4^
_refine_ls_extinction_method 'SHELXL-2019/2 (Sheldrick 2019)'
_refine_ls_goodness_of_fit_ref 1.182
_refine_ls_hydrogen_treatment undef
_refine_ls_matrix_type full
_refine_ls_number_parameters 8
_refine_ls_number_reflns 211
_refine_ls_number_restraints 0
_refine_ls_restrained_S_all 1.182
_refine_ls_R_factor_all 0.0266
_refine_ls_R_factor_gt 0.0266
_refine_ls_shift/su_max 0.000
_refine_ls_shift/su_mean 0.000
_refine_ls_structure_factor_coef Fsqd
_refine_ls_weighting_details 'w=1/[\s^2^(Fo^2^)+(0.0559P)^2^+19.5902P] where P=(Fo^2^+2Fc^2^)/3'
_refine_ls_weighting_scheme calc
_refine_ls_wR_factor_gt 0.0882
_refine_ls_wR_factor_ref 0.0882
_reflns_Friedel_coverage 0.000
_reflns_number_gt 210
_reflns_number_total 211
_reflns_threshold_expression 'I > 2\s(I)'
_cod_data_source_file 3_jedrz21_crznrese_04.cif
_cod_data_source_block jedrz21_crznrese_04
_cod_original_cell_volume 1155.80(5)
_cod_original_sg_symbol_H-M 'F d -3 m'
_cod_database_code 1569466
_shelx_shelxl_version_number 2019/2
_shelx_space_group_comment
;
The symmetry employed for this shelxl refinement is uniquely defined
by the following loop, which should always be used as a source of
symmetry information in preference to the above space-group names.
They are only intended as comments.
;
_shelx_estimated_absorpt_t_min 0.131
_shelx_estimated_absorpt_t_max 0.427

loop_
_space_group_symop_operation_xyz
'x, y, z'
'x, -y+1/4, -z+1/4'
'-x+1/4, y, -z+1/4'
'-x+1/4, -y+1/4, z'
'z, x, y'
'z, -x+1/4, -y+1/4'
'-z+1/4, x, -y+1/4'
'-z+1/4, -x+1/4, y'
'y, z, x'
'y, -z+1/4, -x+1/4'
'-y+1/4, z, -x+1/4'
'-y+1/4, -z+1/4, x'
'x, z, y'
'x, -z+1/4, -y+1/4'
'-x+1/4, z, -y+1/4'
'-x+1/4, -z+1/4, y'
'y, x, z'
'y, -x+1/4, -z+1/4'
'-y+1/4, x, -z+1/4'
'-y+1/4, -x+1/4, z'
'z, y, x'
'z, -y+1/4, -x+1/4'
'-z+1/4, y, -x+1/4'
'-z+1/4, -y+1/4, x'
'x, y+1/2, z+1/2'
'x, -y+3/4, -z+3/4'
'-x+1/4, y+1/2, -z+3/4'
'-x+1/4, -y+3/4, z+1/2'
'z, x+1/2, y+1/2'
'z, -x+3/4, -y+3/4'
'-z+1/4, x+1/2, -y+3/4'
'-z+1/4, -x+3/4, y+1/2'
'y, z+1/2, x+1/2'
'y, -z+3/4, -x+3/4'
'-y+1/4, z+1/2, -x+3/4'
'-y+1/4, -z+3/4, x+1/2'
'x, z+1/2, y+1/2'
'x, -z+3/4, -y+3/4'
'-x+1/4, z+1/2, -y+3/4'
'-x+1/4, -z+3/4, y+1/2'
'y, x+1/2, z+1/2'
'y, -x+3/4, -z+3/4'
'-y+1/4, x+1/2, -z+3/4'
'-y+1/4, -x+3/4, z+1/2'
'z, y+1/2, x+1/2'
'z, -y+3/4, -x+3/4'
'-z+1/4, y+1/2, -x+3/4'
'-z+1/4, -y+3/4, x+1/2'
'x+1/2, y, z+1/2'
'x+1/2, -y+1/4, -z+3/4'
'-x+3/4, y, -z+3/4'
'-x+3/4, -y+1/4, z+1/2'
'z+1/2, x, y+1/2'
'z+1/2, -x+1/4, -y+3/4'
'-z+3/4, x, -y+3/4'
'-z+3/4, -x+1/4, y+1/2'
'y+1/2, z, x+1/2'
'y+1/2, -z+1/4, -x+3/4'
'-y+3/4, z, -x+3/4'
'-y+3/4, -z+1/4, x+1/2'
'x+1/2, z, y+1/2'
'x+1/2, -z+1/4, -y+3/4'
'-x+3/4, z, -y+3/4'
'-x+3/4, -z+1/4, y+1/2'
'y+1/2, x, z+1/2'
'y+1/2, -x+1/4, -z+3/4'
'-y+3/4, x, -z+3/4'
'-y+3/4, -x+1/4, z+1/2'
'z+1/2, y, x+1/2'
'z+1/2, -y+1/4, -x+3/4'
'-z+3/4, y, -x+3/4'
'-z+3/4, -y+1/4, x+1/2'
'x+1/2, y+1/2, z'
'x+1/2, -y+3/4, -z+1/4'
'-x+3/4, y+1/2, -z+1/4'
'-x+3/4, -y+3/4, z'
'z+1/2, x+1/2, y'
'z+1/2, -x+3/4, -y+1/4'
'-z+3/4, x+1/2, -y+1/4'
'-z+3/4, -x+3/4, y'
'y+1/2, z+1/2, x'
'y+1/2, -z+3/4, -x+1/4'
'-y+3/4, z+1/2, -x+1/4'
'-y+3/4, -z+3/4, x'
'x+1/2, z+1/2, y'
'x+1/2, -z+3/4, -y+1/4'
'-x+3/4, z+1/2, -y+1/4'
'-x+3/4, -z+3/4, y'
'y+1/2, x+1/2, z'
'y+1/2, -x+3/4, -z+1/4'
'-y+3/4, x+1/2, -z+1/4'
'-y+3/4, -x+3/4, z'
'z+1/2, y+1/2, x'
'z+1/2, -y+3/4, -x+1/4'
'-z+3/4, y+1/2, -x+1/4'
'-z+3/4, -y+3/4, x'
'-x, -y, -z'
'-x, y-1/4, z-1/4'
'x-1/4, -y, z-1/4'
'x-1/4, y-1/4, -z'
'-z, -x, -y'
'-z, x-1/4, y-1/4'
'z-1/4, -x, y-1/4'
'z-1/4, x-1/4, -y'
'-y, -z, -x'
'-y, z-1/4, x-1/4'
'y-1/4, -z, x-1/4'
'y-1/4, z-1/4, -x'
'-x, -z, -y'
'-x, z-1/4, y-1/4'
'x-1/4, -z, y-1/4'
'x-1/4, z-1/4, -y'
'-y, -x, -z'
'-y, x-1/4, z-1/4'
'y-1/4, -x, z-1/4'
'y-1/4, x-1/4, -z'
'-z, -y, -x'
'-z, y-1/4, x-1/4'
'z-1/4, -y, x-1/4'
'z-1/4, y-1/4, -x'
'-x, -y+1/2, -z+1/2'
'-x, y+1/4, z+1/4'
'x-1/4, -y+1/2, z+1/4'
'x-1/4, y+1/4, -z+1/2'
'-z, -x+1/2, -y+1/2'
'-z, x+1/4, y+1/4'
'z-1/4, -x+1/2, y+1/4'
'z-1/4, x+1/4, -y+1/2'
'-y, -z+1/2, -x+1/2'
'-y, z+1/4, x+1/4'
'y-1/4, -z+1/2, x+1/4'
'y-1/4, z+1/4, -x+1/2'
'-x, -z+1/2, -y+1/2'
'-x, z+1/4, y+1/4'
'x-1/4, -z+1/2, y+1/4'
'x-1/4, z+1/4, -y+1/2'
'-y, -x+1/2, -z+1/2'
'-y, x+1/4, z+1/4'
'y-1/4, -x+1/2, z+1/4'
'y-1/4, x+1/4, -z+1/2'
'-z, -y+1/2, -x+1/2'
'-z, y+1/4, x+1/4'
'z-1/4, -y+1/2, x+1/4'
'z-1/4, y+1/4, -x+1/2'
'-x+1/2, -y, -z+1/2'
'-x+1/2, y-1/4, z+1/4'
'x+1/4, -y, z+1/4'
'x+1/4, y-1/4, -z+1/2'
'-z+1/2, -x, -y+1/2'
'-z+1/2, x-1/4, y+1/4'
'z+1/4, -x, y+1/4'
'z+1/4, x-1/4, -y+1/2'
'-y+1/2, -z, -x+1/2'
'-y+1/2, z-1/4, x+1/4'
'y+1/4, -z, x+1/4'
'y+1/4, z-1/4, -x+1/2'
'-x+1/2, -z, -y+1/2'
'-x+1/2, z-1/4, y+1/4'
'x+1/4, -z, y+1/4'
'x+1/4, z-1/4, -y+1/2'
'-y+1/2, -x, -z+1/2'
'-y+1/2, x-1/4, z+1/4'
'y+1/4, -x, z+1/4'
'y+1/4, x-1/4, -z+1/2'
'-z+1/2, -y, -x+1/2'
'-z+1/2, y-1/4, x+1/4'
'z+1/4, -y, x+1/4'
'z+1/4, y-1/4, -x+1/2'
'-x+1/2, -y+1/2, -z'
'-x+1/2, y+1/4, z-1/4'
'x+1/4, -y+1/2, z-1/4'
'x+1/4, y+1/4, -z'
'-z+1/2, -x+1/2, -y'
'-z+1/2, x+1/4, y-1/4'
'z+1/4, -x+1/2, y-1/4'
'z+1/4, x+1/4, -y'
'-y+1/2, -z+1/2, -x'
'-y+1/2, z+1/4, x-1/4'
'y+1/4, -z+1/2, x-1/4'
'y+1/4, z+1/4, -x'
'-x+1/2, -z+1/2, -y'
'-x+1/2, z+1/4, y-1/4'
'x+1/4, -z+1/2, y-1/4'
'x+1/4, z+1/4, -y'
'-y+1/2, -x+1/2, -z'
'-y+1/2, x+1/4, z-1/4'
'y+1/4, -x+1/2, z-1/4'
'y+1/4, x+1/4, -z'
'-z+1/2, -y+1/2, -x'
'-z+1/2, y+1/4, x-1/4'
'z+1/4, -y+1/2, x-1/4'
'z+1/4, y+1/4, -x'

loop_
_atom_site_label
_atom_site_type_symbol
_atom_site_fract_x
_atom_site_fract_y
_atom_site_fract_z
_atom_site_U_iso_or_equiv
_atom_site_adp_type
_atom_site_occupancy
_atom_site_site_symmetry_order
_atom_site_calc_flag
_atom_site_refinement_flags_posn
_atom_site_refinement_flags_adp
_atom_site_refinement_flags_occupancy
_atom_site_disorder_assembly
_atom_site_disorder_group
Zn Zn 0.125000 0.125000 0.125000 0.0132(3) Uani 0.9202 24 d S T P . .
Re Re 0.125000 0.125000 0.125000 0.0132(3) Uani 0.0799 24 d S T P . .
Cr Cr 0.500000 0.500000 0.500000 0.0060(2) Uani 1 12 d S T P . .
Se Se 0.25950(3) 0.25950(3) 0.25950(3) 0.00630(19) Uani 1 6 d S T P . .

loop_
_atom_site_aniso_label
_atom_site_aniso_U_11
_atom_site_aniso_U_22
_atom_site_aniso_U_33
_atom_site_aniso_U_23
_atom_site_aniso_U_13
_atom_site_aniso_U_12
Zn 0.0132(3) 0.0132(3) 0.0132(3) 0.000 0.000 0.000
Re 0.0132(3) 0.0132(3) 0.0132(3) 0.000 0.000 0.000
Cr 0.0060(2) 0.0060(2) 0.0060(2) -0.00025(16) -0.00025(16) -0.00025(16)
Se 0.00630(19) 0.00630(19) 0.00630(19) -0.00056(7) -0.00056(7) -0.00056(7)

loop_
_atom_type_symbol
_atom_type_description
_atom_type_scat_dispersion_real
_atom_type_scat_dispersion_imag
_atom_type_scat_source
Se Se -0.0929 2.2259 'International Tables Vol C Tables 4.2.6.8 and 6.1.1.4'
Cr Cr 0.3209 0.6236 'International Tables Vol C Tables 4.2.6.8 and 6.1.1.4'
Re Re -1.0185 7.2310 'International Tables Vol C Tables 4.2.6.8 and 6.1.1.4'
Zn Zn 0.2839 1.4301 'International Tables Vol C Tables 4.2.6.8 and 6.1.1.4'

loop_
_geom_angle_atom_site_label_1
_geom_angle_atom_site_label_2
_geom_angle_atom_site_label_3
_geom_angle
_geom_angle_site_symmetry_1
_geom_angle_site_symmetry_3
_geom_angle_publ_flag
Se Zn Se 109.471(1) . 4 ?
Se Zn Se 109.5 . 2 ?
Se Zn Se 109.5 4 2 ?
Se Zn Se 109.5 . 3 ?
Se Zn Se 109.5 4 3 ?
Se Zn Se 109.5 2 3 ?
Se Cr Se 94.610(16) 172_556 26 ?
Se Cr Se 85.390(16) 172_556 122_655 ?
Se Cr Se 180.000(15) 26 122_655 ?
Se Cr Se 94.610(16) 172_556 51 ?
Se Cr Se 85.390(16) 26 51 ?
Se Cr Se 94.610(16) 122_655 51 ?
Se Cr Se 85.390(16) 172_556 147_565 ?
Se Cr Se 94.610(16) 26 147_565 ?
Se Cr Se 85.390(16) 122_655 147_565 ?
Se Cr Se 180.0 51 147_565 ?
Se Cr Se 180.0 172_556 76 ?
Se Cr Se 85.390(16) 26 76 ?
Se Cr Se 94.610(16) 122_655 76 ?
Se Cr Se 85.390(16) 51 76 ?
Se Cr Se 94.610(16) 147_565 76 ?
Zn Se Cr 122.066(11) . 51 ?
Zn Se Cr 122.066(11) . 76 ?
Cr Se Cr 94.429(15) 51 76 ?
Zn Se Cr 122.066(11) . 26 ?
Cr Se Cr 94.429(15) 51 26 ?
Cr Se Cr 94.429(15) 76 26 ?

loop_
_geom_bond_atom_site_label_1
_geom_bond_atom_site_label_2
_geom_bond_distance
_geom_bond_site_symmetry_2
_geom_bond_publ_flag
Zn Se 2.4449(6) . ?
Zn Se 2.4449(6) 4 ?
Zn Se 2.4449(6) 2 ?
Zn Se 2.4449(6) 3 ?
Cr Se 2.5278(3) 172_556 ?
Cr Se 2.5278(3) 26 ?
Cr Se 2.5278(3) 122_655 ?
Cr Se 2.5278(3) 51 ?
Cr Se 2.5278(3) 147_565 ?
Cr Se 2.5278(3) 76 ?
